data_4514531
loop_
_publ_author_name
'Wang, Fang-Xin'
'Liang, Jin-Hao'
'Zhang, Hang'
'Wang, Ze-Hua'
'Wan, Qin'
'Tan, Cai-Ping'
'Ji, Liang-Nian'
'Mao, Zong-Wan'

_publ_section_title
;
 Mitochondria-Accumulating Rhenium(I) Tricarbonyl Complexes Induce Cell
 Death via Irreversible Oxidative Stress and Glutathione Metabolism
 Disturbance.
;
_journal_issue 14
_journal_name_full 'ACS applied materials &amp; interfaces'
_journal_page_first 13123
_journal_page_last 13133
_journal_paper_doi 10.1021/acsami.9b01057
_journal_volume 11
_journal_year 2019
_chemical_formula_moiety 'C64 H40 N8 O6 Re2, 2(F6 P)'
_chemical_formula_sum 'C64 H40 F12 N8 O6 P2 Re2'
_chemical_formula_weight 1679.38
_space_group_crystal_system triclinic
_space_group_IT_number 2
_space_group_name_Hall '-P 1'
_space_group_name_H-M_alt 'P -1'
_symmetry_space_group_name_Hall '-P 1'
_symmetry_space_group_name_H-M 'P -1'
_atom_sites_solution_hydrogens geom
_audit_creation_method SHELXL-2014/7
_cell_angle_alpha 116.585(3)
_cell_angle_beta 106.062(3)
_cell_angle_gamma 95.673(3)
_cell_formula_units_Z 1
_cell_length_a 10.6178(19)
_cell_length_b 13.052(2)
_cell_length_c 13.211(3)
_cell_measurement_temperature 150(2)
_cell_volume 1519.6(5)
_computing_cell_refinement RAXIS-RAPID
_computing_data_collection RAXIS-RAPID
_computing_data_reduction RAXIS-RAPID
_computing_molecular_graphics 'SHELXL-2014/7 (Sheldrick, 2014)'
_computing_publication_material 'SHELXL-2014/7 (Sheldrick, 2014)'
_computing_structure_refinement 'SHELXL-2014/7 (Sheldrick, 2014)'
_computing_structure_solution 'SHELXL-2014/7 (Sheldrick, 2014)'
_diffrn_ambient_temperature 150(2)
_diffrn_measured_fraction_theta_full 0.995
_diffrn_measured_fraction_theta_max 0.990
_diffrn_measurement_device_type RAXIS-RAPID
_diffrn_radiation_type MoK\a
_diffrn_radiation_wavelength 0.71073
_diffrn_reflns_av_R_equivalents 0.0495
_diffrn_reflns_av_unetI/netI 0.0647
_diffrn_reflns_Laue_measured_fraction_full 0.995
_diffrn_reflns_Laue_measured_fraction_max 0.990
_diffrn_reflns_limit_h_max 13
_diffrn_reflns_limit_h_min -13
_diffrn_reflns_limit_k_max 16
_diffrn_reflns_limit_k_min -16
_diffrn_reflns_limit_l_max 17
_diffrn_reflns_limit_l_min -17
_diffrn_reflns_number 14196
_diffrn_reflns_point_group_measured_fraction_full 0.995
_diffrn_reflns_point_group_measured_fraction_max 0.990
_diffrn_reflns_theta_full 25.242
_diffrn_reflns_theta_max 27.396
_diffrn_reflns_theta_min 3.078
_exptl_absorpt_coefficient_mu 4.129
_exptl_absorpt_correction_T_max 0.743
_exptl_absorpt_correction_T_min 0.523
_exptl_absorpt_correction_type multi-scan
_exptl_absorpt_process_details 'Sadabs (Sheldrick,1996)'
_exptl_crystal_colour yellow
_exptl_crystal_density_diffrn 1.835
_exptl_crystal_description block
_exptl_crystal_F_000 816
_exptl_crystal_size_max 0.177
_exptl_crystal_size_mid 0.133
_exptl_crystal_size_min 0.072
_refine_diff_density_max 2.790
_refine_diff_density_min -1.549
_refine_diff_density_rms 0.166
_refine_ls_extinction_method none
_refine_ls_goodness_of_fit_ref 1.093
_refine_ls_hydrogen_treatment constr
_refine_ls_matrix_type full
_refine_ls_number_parameters 424
_refine_ls_number_reflns 6839
_refine_ls_number_restraints 0
_refine_ls_restrained_S_all 1.093
_refine_ls_R_factor_all 0.0462
_refine_ls_R_factor_gt 0.0399
_refine_ls_shift/su_max 0.001
_refine_ls_shift/su_mean 0.000
_refine_ls_structure_factor_coef Fsqd
_refine_ls_weighting_details 'w=1/[\s^2^(Fo^2^)+(0.0394P)^2^+2.1285P] where P=(Fo^2^+2Fc^2^)/3'
_refine_ls_weighting_scheme calc
_refine_ls_wR_factor_gt 0.0935
_refine_ls_wR_factor_ref 0.0966
_reflns_Friedel_coverage 0.000
_reflns_number_gt 6115
_reflns_number_total 6839
_reflns_threshold_expression 'I > 2\s(I)'
_cod_data_source_file am9b01057_si_002.cif
_cod_data_source_block a
_cod_database_code 4514531
_shelx_shelxl_version_number 2014/7
_shelx_space_group_comment
;
The symmetry employed for this shelxl refinement is uniquely defined
by the following loop, which should always be used as a source of
symmetry information in preference to the above space-group names.
They are only intended as comments.
;
_shelx_estimated_absorpt_t_min 0.529
_shelx_estimated_absorpt_t_max 0.755
_platon_squeeze_void_probe_radius 1.20

loop_
_space_group_symop_operation_xyz
'x, y, z'
'-x, -y, -z'

loop_
_atom_site_label
_atom_site_type_symbol
_atom_site_fract_x
_atom_site_fract_y
_atom_site_fract_z
_atom_site_U_iso_or_equiv
_atom_site_adp_type
_atom_site_occupancy
_atom_site_site_symmetry_order
_atom_site_calc_flag
_atom_site_refinement_flags_posn
_atom_site_refinement_flags_adp
Re1 Re 0.81274(2) 0.23640(2) 0.98271(2) 0.02165(8) Uani 1 1 d . .
P1 P 0.31283(16) 0.22984(14) 0.97802(13) 0.0360(3) Uani 1 1 d . .
F1 F 0.2662(6) 0.1749(5) 0.8352(4) 0.0809(17) Uani 1 1 d . .
F2 F 0.2102(5) 0.3123(4) 0.9819(4) 0.0603(12) Uani 1 1 d . .
F3 F 0.4266(5) 0.3315(5) 0.9964(5) 0.0816(16) Uani 1 1 d . .
F4 F 0.4169(4) 0.1486(4) 0.9753(3) 0.0531(11) Uani 1 1 d . .
F5 F 0.3605(5) 0.2852(4) 1.1205(3) 0.0622(12) Uani 1 1 d . .
F6 F 0.1990(5) 0.1291(4) 0.9602(5) 0.0773(14) Uani 1 1 d . .
N1 N 0.6838(4) 0.2883(3) 0.8639(4) 0.0210(8) Uani 1 1 d . .
N2 N 0.6336(4) 0.0849(4) 0.8673(4) 0.0211(8) Uani 1 1 d . .
N3 N 0.8834(4) 0.1511(4) 0.8311(4) 0.0217(8) Uani 1 1 d . .
N4 N 1.0009(5) -0.0254(4) 0.5311(4) 0.0268(9) Uani 1 1 d . .
O1 O 0.9944(5) 0.1406(4) 1.1273(4) 0.0412(10) Uani 1 1 d . .
O2 O 1.0396(5) 0.4667(4) 1.1196(4) 0.0445(11) Uani 1 1 d . .
O3 O 0.7058(5) 0.3526(4) 1.1907(4) 0.0432(11) Uani 1 1 d . .
C1 C 0.7035(6) 0.3923(5) 0.8687(5) 0.0297(11) Uani 1 1 d . .
H1A H 0.7753 0.4561 0.9362 0.036 Uiso 1 1 calc R U
C2 C 0.6246(6) 0.4132(4) 0.7803(5) 0.0289(11) Uani 1 1 d . .
H2A H 0.6454 0.4892 0.7875 0.035 Uiso 1 1 calc R U
C3 C 0.5170(6) 0.3254(4) 0.6826(5) 0.0267(11) Uani 1 1 d . .
C4 C 0.4857(5) 0.2143(4) 0.6784(4) 0.0244(10) Uani 1 1 d . .
C5 C 0.5728(5) 0.1997(4) 0.7708(4) 0.0218(10) Uani 1 1 d . .
C6 C 0.6044(5) -0.0109(4) 0.8782(4) 0.0252(11) Uani 1 1 d . .
H6A H 0.6663 -0.0172 0.9413 0.030 Uiso 1 1 calc R U
C7 C 0.4865(6) -0.1013(4) 0.8004(5) 0.0265(11) Uani 1 1 d . .
H7A H 0.4671 -0.1656 0.8142 0.032 Uiso 1 1 calc R U
C8 C 0.3970(5) -0.0994(4) 0.7035(4) 0.0232(10) Uani 1 1 d . .
C9 C 0.4271(5) 0.0008(4) 0.6891(4) 0.0222(10) Uani 1 1 d . .
C10 C 0.5445(5) 0.0907(4) 0.7744(4) 0.0220(10) Uani 1 1 d . .
C11 C 0.3687(6) 0.1200(4) 0.5927(5) 0.0284(11) Uani 1 1 d . .
H11A H 0.3092 0.1280 0.5297 0.034 Uiso 1 1 calc R U
C12 C 0.3381(6) 0.0186(5) 0.5970(5) 0.0288(11) Uani 1 1 d . .
H12A H 0.2572 -0.0412 0.5388 0.035 Uiso 1 1 calc R U
C13 C 0.4370(6) 0.3483(4) 0.5862(5) 0.0262(11) Uani 1 1 d . .
C14 C 0.4021(6) 0.4576(5) 0.6217(5) 0.0328(12) Uani 1 1 d . .
H14A H 0.4272 0.5137 0.7053 0.039 Uiso 1 1 calc R U
C15 C 0.3308(7) 0.4829(5) 0.5338(6) 0.0390(14) Uani 1 1 d . .
H15A H 0.3042 0.5551 0.5579 0.047 Uiso 1 1 calc R U
C16 C 0.2986(6) 0.4052(5) 0.4134(6) 0.0375(14) Uani 1 1 d . .
H16A H 0.2525 0.4249 0.3545 0.045 Uiso 1 1 calc R U
C17 C 0.3327(6) 0.2979(5) 0.3764(5) 0.0331(12) Uani 1 1 d . .
H17A H 0.3092 0.2440 0.2924 0.040 Uiso 1 1 calc R U
C18 C 0.4013(6) 0.2687(5) 0.4618(5) 0.0305(12) Uani 1 1 d . .
H18A H 0.4240 0.1948 0.4360 0.037 Uiso 1 1 calc R U
C19 C 0.2690(5) -0.1961(4) 0.6212(4) 0.0245(10) Uani 1 1 d . .
C20 C 0.2413(6) -0.2652(5) 0.4970(5) 0.0321(12) Uani 1 1 d . .
H20A H 0.3043 -0.2520 0.4624 0.039 Uiso 1 1 calc R U
C21 C 0.1194(7) -0.3544(5) 0.4239(5) 0.0425(16) Uani 1 1 d . .
H21A H 0.1003 -0.4019 0.3394 0.051 Uiso 1 1 calc R U
C22 C 0.0294(7) -0.3737(5) 0.4716(6) 0.0439(16) Uani 1 1 d . .
H22A H -0.0523 -0.4350 0.4210 0.053 Uiso 1 1 calc R U
C23 C 0.0551(7) -0.3053(6) 0.5928(6) 0.0444(15) Uani 1 1 d . .
H23A H -0.0093 -0.3186 0.6261 0.053 Uiso 1 1 calc R U
C24 C 0.1750(6) -0.2165(5) 0.6675(5) 0.0348(13) Uani 1 1 d . .
H24A H 0.1920 -0.1694 0.7517 0.042 Uiso 1 1 calc R U
C25 C 0.9246(6) 0.1739(5) 1.0721(5) 0.0285(11) Uani 1 1 d . .
C26 C 0.9591(6) 0.3787(5) 1.0679(5) 0.0303(12) Uani 1 1 d . .
C27 C 0.7427(6) 0.3076(5) 1.1102(5) 0.0313(12) Uani 1 1 d . .
C28 C 0.9283(6) 0.2123(4) 0.7820(4) 0.0257(11) Uani 1 1 d . .
H28A H 0.9314 0.2943 0.8162 0.031 Uiso 1 1 calc R U
C29 C 0.9695(6) 0.1600(4) 0.6845(5) 0.0267(11) Uani 1 1 d . .
H29A H 1.0008 0.2052 0.6523 0.032 Uiso 1 1 calc R U
C30 C 0.9643(5) 0.0388(4) 0.6338(4) 0.0235(10) Uani 1 1 d . .
C31 C 0.9248(6) -0.0225(4) 0.6874(5) 0.0256(11) Uani 1 1 d . .
H31A H 0.9258 -0.1033 0.6577 0.031 Uiso 1 1 calc R U
C32 C 0.8845(5) 0.0346(4) 0.7832(4) 0.0240(10) Uani 1 1 d . .
H32A H 0.8559 -0.0087 0.8182 0.029 Uiso 1 1 calc R U

loop_
_atom_site_aniso_label
_atom_site_aniso_U_11
_atom_site_aniso_U_22
_atom_site_aniso_U_33
_atom_site_aniso_U_23
_atom_site_aniso_U_13
_atom_site_aniso_U_12
Re1 0.01908(12) 0.02223(11) 0.01716(11) 0.00756(8) 0.00235(7) 0.00231(8)
P1 0.0299(9) 0.0398(8) 0.0321(8) 0.0153(7) 0.0064(6) 0.0114(7)
F1 0.089(4) 0.112(4) 0.034(2) 0.028(3) 0.014(2) 0.060(3)
F2 0.053(3) 0.057(2) 0.055(3) 0.020(2) 0.006(2) 0.028(2)
F3 0.054(3) 0.091(4) 0.117(4) 0.076(4) 0.017(3) 0.003(3)
F4 0.054(3) 0.068(3) 0.044(2) 0.029(2) 0.0197(19) 0.037(2)
F5 0.073(3) 0.067(3) 0.037(2) 0.020(2) 0.013(2) 0.035(3)
F6 0.045(3) 0.060(3) 0.106(4) 0.034(3) 0.018(3) -0.003(2)
N1 0.018(2) 0.0182(18) 0.021(2) 0.0085(17) 0.0020(16) 0.0024(17)
N2 0.016(2) 0.0237(19) 0.023(2) 0.0117(18) 0.0054(16) 0.0050(17)
N3 0.020(2) 0.0231(19) 0.020(2) 0.0105(17) 0.0046(16) 0.0064(18)
N4 0.029(3) 0.030(2) 0.024(2) 0.0144(19) 0.0103(19) 0.011(2)
O1 0.038(3) 0.053(3) 0.035(2) 0.027(2) 0.0046(19) 0.018(2)
O2 0.040(3) 0.038(2) 0.034(2) 0.0066(19) 0.010(2) -0.012(2)
O3 0.054(3) 0.046(2) 0.031(2) 0.015(2) 0.021(2) 0.020(2)
C1 0.024(3) 0.024(2) 0.029(3) 0.009(2) 0.001(2) 0.001(2)
C2 0.032(3) 0.020(2) 0.030(3) 0.012(2) 0.005(2) 0.005(2)
C3 0.027(3) 0.024(2) 0.027(3) 0.012(2) 0.008(2) 0.009(2)
C4 0.023(3) 0.024(2) 0.027(3) 0.013(2) 0.009(2) 0.007(2)
C5 0.021(3) 0.018(2) 0.021(2) 0.0081(19) 0.0036(19) 0.003(2)
C6 0.025(3) 0.024(2) 0.022(3) 0.012(2) 0.003(2) 0.005(2)
C7 0.031(3) 0.023(2) 0.026(3) 0.014(2) 0.007(2) 0.007(2)
C8 0.021(3) 0.020(2) 0.026(3) 0.010(2) 0.009(2) 0.006(2)
C9 0.018(3) 0.024(2) 0.022(2) 0.012(2) 0.0039(19) 0.002(2)
C10 0.022(3) 0.022(2) 0.018(2) 0.008(2) 0.0052(19) 0.006(2)
C11 0.025(3) 0.023(2) 0.031(3) 0.015(2) -0.001(2) 0.004(2)
C12 0.025(3) 0.028(2) 0.025(3) 0.012(2) -0.001(2) 0.001(2)
C13 0.024(3) 0.024(2) 0.027(3) 0.013(2) 0.005(2) 0.001(2)
C14 0.035(3) 0.029(3) 0.033(3) 0.016(2) 0.008(2) 0.013(3)
C15 0.041(4) 0.034(3) 0.047(4) 0.024(3) 0.011(3) 0.019(3)
C16 0.031(3) 0.045(3) 0.047(4) 0.034(3) 0.008(3) 0.009(3)
C17 0.035(3) 0.033(3) 0.026(3) 0.013(2) 0.008(2) 0.002(3)
C18 0.033(3) 0.026(2) 0.028(3) 0.013(2) 0.006(2) 0.006(2)
C19 0.024(3) 0.017(2) 0.025(3) 0.011(2) -0.001(2) 0.002(2)
C20 0.034(3) 0.027(3) 0.030(3) 0.013(2) 0.006(2) 0.006(2)
C21 0.056(4) 0.027(3) 0.026(3) 0.009(2) -0.002(3) 0.006(3)
C22 0.032(4) 0.035(3) 0.053(4) 0.025(3) -0.003(3) -0.003(3)
C23 0.030(4) 0.038(3) 0.059(4) 0.027(3) 0.006(3) -0.002(3)
C24 0.032(3) 0.032(3) 0.036(3) 0.016(3) 0.008(3) 0.005(3)
C25 0.026(3) 0.030(3) 0.028(3) 0.014(2) 0.009(2) 0.008(2)
C26 0.029(3) 0.033(3) 0.021(3) 0.010(2) 0.005(2) -0.001(2)
C27 0.031(3) 0.030(3) 0.031(3) 0.017(2) 0.007(2) 0.006(2)
C28 0.030(3) 0.021(2) 0.023(3) 0.011(2) 0.004(2) 0.006(2)
C29 0.031(3) 0.024(2) 0.026(3) 0.015(2) 0.009(2) 0.005(2)
C30 0.023(3) 0.027(2) 0.017(2) 0.010(2) 0.0035(19) 0.007(2)
C31 0.028(3) 0.021(2) 0.028(3) 0.012(2) 0.008(2) 0.007(2)
C32 0.021(3) 0.028(2) 0.024(3) 0.015(2) 0.005(2) 0.006(2)

loop_
_atom_type_symbol
_atom_type_description
_atom_type_scat_dispersion_real
_atom_type_scat_dispersion_imag
_atom_type_scat_source
C C 0.0033 0.0016 'International Tables Vol C Tables 4.2.6.8 and 6.1.1.4'
H H 0.0000 0.0000 'International Tables Vol C Tables 4.2.6.8 and 6.1.1.4'
F F 0.0171 0.0103 'International Tables Vol C Tables 4.2.6.8 and 6.1.1.4'
N N 0.0061 0.0033 'International Tables Vol C Tables 4.2.6.8 and 6.1.1.4'
O O 0.0106 0.0060 'International Tables Vol C Tables 4.2.6.8 and 6.1.1.4'
P P 0.1023 0.0942 'International Tables Vol C Tables 4.2.6.8 and 6.1.1.4'
Re Re -1.0185 7.2310 'International Tables Vol C Tables 4.2.6.8 and 6.1.1.4'

loop_
_geom_angle_atom_site_label_1
_geom_angle_atom_site_label_2
_geom_angle_atom_site_label_3
_geom_angle
_geom_angle_site_symmetry_1
C27 Re1 C26 88.5(2) .
C27 Re1 C25 90.1(2) .
C26 Re1 C25 88.2(2) .
C27 Re1 N1 94.98(19) .
C26 Re1 N1 95.77(19) .
C25 Re1 N1 173.60(18) .
C27 Re1 N2 93.6(2) .
C26 Re1 N2 171.24(18) .
C25 Re1 N2 100.3(2) .
N1 Re1 N2 75.58(15) .
C27 Re1 N3 177.4(2) .
C26 Re1 N3 93.7(2) .
C25 Re1 N3 91.41(19) .
N1 Re1 N3 83.35(15) .
N2 Re1 N3 84.06(16) .
F6 P1 F5 90.1(3) .
F6 P1 F3 179.6(3) .
F5 P1 F3 89.6(3) .
F6 P1 F1 90.3(3) .
F5 P1 F1 179.5(3) .
F3 P1 F1 89.9(3) .
F6 P1 F2 90.8(3) .
F5 P1 F2 90.3(2) .
F3 P1 F2 88.9(3) .
F1 P1 F2 89.8(2) .
F6 P1 F4 89.7(3) .
F5 P1 F4 89.3(2) .
F3 P1 F4 90.6(3) .
F1 P1 F4 90.6(2) .
F2 P1 F4 179.4(3) .
C1 N1 C5 117.5(4) .
C1 N1 Re1 127.5(3) .
C5 N1 Re1 115.0(3) .
C6 N2 C10 117.8(4) .
C6 N2 Re1 127.0(3) .
C10 N2 Re1 115.2(3) .
C28 N3 C32 117.6(4) .
C28 N3 Re1 121.4(3) .
C32 N3 Re1 121.0(3) .
N4 N4 C30 112.8(5) 2_756
N1 C1 C2 123.4(5) .
N1 C1 H1A 118.3 .
C2 C1 H1A 118.3 .
C3 C2 C1 120.9(5) .
C3 C2 H2A 119.6 .
C1 C2 H2A 119.6 .
C2 C3 C4 117.6(4) .
C2 C3 C13 119.9(4) .
C4 C3 C13 122.4(5) .
C5 C4 C11 117.4(4) .
C5 C4 C3 117.8(5) .
C11 C4 C3 124.7(4) .
N1 C5 C4 122.6(4) .
N1 C5 C10 116.7(4) .
C4 C5 C10 120.7(4) .
N2 C6 C7 122.2(4) .
N2 C6 H6A 118.9 .
C7 C6 H6A 118.9 .
C8 C7 C6 121.1(5) .
C8 C7 H7A 119.5 .
C6 C7 H7A 119.5 .
C7 C8 C9 117.6(5) .
C7 C8 C19 120.9(4) .
C9 C8 C19 121.4(4) .
C10 C9 C8 117.8(4) .
C10 C9 C12 118.3(4) .
C8 C9 C12 123.6(5) .
N2 C10 C9 123.4(4) .
N2 C10 C5 116.5(4) .
C9 C10 C5 120.0(4) .
C12 C11 C4 122.7(5) .
C12 C11 H11A 118.6 .
C4 C11 H11A 118.6 .
C11 C12 C9 120.8(5) .
C11 C12 H12A 119.6 .
C9 C12 H12A 119.6 .
C18 C13 C14 118.6(5) .
C18 C13 C3 122.8(4) .
C14 C13 C3 118.5(5) .
C15 C14 C13 119.8(5) .
C15 C14 H14A 120.1 .
C13 C14 H14A 120.1 .
C16 C15 C14 120.7(5) .
C16 C15 H15A 119.6 .
C14 C15 H15A 119.6 .
C15 C16 C17 120.4(5) .
C15 C16 H16A 119.8 .
C17 C16 H16A 119.8 .
C16 C17 C18 120.3(5) .
C16 C17 H17A 119.9 .
C18 C17 H17A 119.9 .
C17 C18 C13 120.1(5) .
C17 C18 H18A 119.9 .
C13 C18 H18A 119.9 .
C24 C19 C20 118.7(5) .
C24 C19 C8 119.6(5) .
C20 C19 C8 121.6(5) .
C19 C20 C21 119.2(6) .
C19 C20 H20A 120.4 .
C21 C20 H20A 120.4 .
C22 C21 C20 121.0(6) .
C22 C21 H21A 119.5 .
C20 C21 H21A 119.5 .
C21 C22 C23 120.1(6) .
C21 C22 H22A 120.0 .
C23 C22 H22A 120.0 .
C22 C23 C24 120.3(7) .
C22 C23 H23A 119.9 .
C24 C23 H23A 119.9 .
C19 C24 C23 120.7(6) .
C19 C24 H24A 119.6 .
C23 C24 H24A 119.6 .
O1 C25 Re1 177.5(5) .
O2 C26 Re1 175.7(5) .
O3 C27 Re1 177.2(5) .
N3 C28 C29 122.5(4) .
N3 C28 H28A 118.7 .
C29 C28 H28A 118.7 .
C28 C29 C30 118.7(5) .
C28 C29 H29A 120.7 .
C30 C29 H29A 120.7 .
C31 C30 C29 118.8(5) .
C31 C30 N4 117.4(4) .
C29 C30 N4 123.7(4) .
C32 C31 C30 119.3(4) .
C32 C31 H31A 120.4 .
C30 C31 H31A 120.4 .
N3 C32 C31 122.9(5) .
N3 C32 H32A 118.5 .
C31 C32 H32A 118.5 .

loop_
_geom_bond_atom_site_label_1
_geom_bond_atom_site_label_2
_geom_bond_distance
_geom_bond_site_symmetry_2
Re1 C27 1.918(6) .
Re1 C26 1.929(6) .
Re1 C25 1.936(5) .
Re1 N1 2.178(4) .
Re1 N2 2.192(4) .
Re1 N3 2.195(4) .
P1 F6 1.581(5) .
P1 F5 1.582(4) .
P1 F3 1.584(5) .
P1 F1 1.588(4) .
P1 F2 1.601(4) .
P1 F4 1.602(4) .
N1 C1 1.323(6) .
N1 C5 1.376(6) .
N2 C6 1.338(6) .
N2 C10 1.364(6) .
N3 C28 1.358(6) .
N3 C32 1.362(6) .
N4 N4 1.264(8) 2_756
N4 C30 1.426(6) .
O1 C25 1.148(6) .
O2 C26 1.139(7) .
O3 C27 1.161(7) .
C1 C2 1.389(7) .
C1 H1A 0.9500 .
C2 C3 1.373(8) .
C2 H2A 0.9500 .
C3 C4 1.428(7) .
C3 C13 1.492(7) .
C4 C5 1.414(7) .
C4 C11 1.419(7) .
C5 C10 1.449(6) .
C6 C7 1.388(7) .
C6 H6A 0.9500 .
C7 C8 1.379(7) .
C7 H7A 0.9500 .
C8 C9 1.421(7) .
C8 C19 1.496(7) .
C9 C10 1.396(7) .
C9 C12 1.446(6) .
C11 C12 1.361(7) .
C11 H11A 0.9500 .
C12 H12A 0.9500 .
C13 C18 1.404(7) .
C13 C14 1.412(7) .
C14 C15 1.392(8) .
C14 H14A 0.9500 .
C15 C16 1.365(9) .
C15 H15A 0.9500 .
C16 C17 1.385(8) .
C16 H16A 0.9500 .
C17 C18 1.391(7) .
C17 H17A 0.9500 .
C18 H18A 0.9500 .
C19 C24 1.368(8) .
C19 C20 1.396(7) .
C20 C21 1.403(9) .
C20 H20A 0.9500 .
C21 C22 1.343(10) .
C21 H21A 0.9500 .
C22 C23 1.365(9) .
C22 H22A 0.9500 .
C23 C24 1.389(9) .
C23 H23A 0.9500 .
C24 H24A 0.9500 .
C28 C29 1.379(7) .
C28 H28A 0.9500 .
C29 C30 1.403(7) .
C29 H29A 0.9500 .
C30 C31 1.387(7) .
C31 C32 1.364(7) .
C31 H31A 0.9500 .
C32 H32A 0.9500 .

loop_
_geom_torsion_atom_site_label_1
_geom_torsion_atom_site_label_2
_geom_torsion_atom_site_label_3
_geom_torsion_atom_site_label_4
_geom_torsion
_geom_torsion_site_symmetry_1
C5 N1 C1 C2 -5.1(8) .
Re1 N1 C1 C2 171.9(4) .
N1 C1 C2 C3 1.9(9) .
C1 C2 C3 C4 2.8(8) .
C1 C2 C3 C13 -177.6(5) .
C2 C3 C4 C5 -4.0(7) .
C13 C3 C4 C5 176.4(5) .
C2 C3 C4 C11 171.7(5) .
C13 C3 C4 C11 -7.9(8) .
C1 N1 C5 C4 3.6(7) .
Re1 N1 C5 C4 -173.7(4) .
C1 N1 C5 C10 -173.5(5) .
Re1 N1 C5 C10 9.2(6) .
C11 C4 C5 N1 -175.2(5) .
C3 C4 C5 N1 0.9(7) .
C11 C4 C5 C10 1.8(7) .
C3 C4 C5 C10 177.9(5) .
C10 N2 C6 C7 -1.4(7) .
Re1 N2 C6 C7 179.2(4) .
N2 C6 C7 C8 3.6(8) .
C6 C7 C8 C9 -2.5(7) .
C6 C7 C8 C19 -179.0(5) .
C7 C8 C9 C10 -0.5(7) .
C19 C8 C9 C10 176.0(5) .
C7 C8 C9 C12 -175.6(5) .
C19 C8 C9 C12 0.9(8) .
C6 N2 C10 C9 -1.8(7) .
Re1 N2 C10 C9 177.8(4) .
C6 N2 C10 C5 175.0(4) .
Re1 N2 C10 C5 -5.5(5) .
C8 C9 C10 N2 2.7(7) .
C12 C9 C10 N2 178.0(5) .
C8 C9 C10 C5 -174.0(4) .
C12 C9 C10 C5 1.4(7) .
N1 C5 C10 N2 -2.4(7) .
C4 C5 C10 N2 -179.6(4) .
N1 C5 C10 C9 174.4(4) .
C4 C5 C10 C9 -2.7(7) .
C5 C4 C11 C12 0.3(8) .
C3 C4 C11 C12 -175.4(5) .
C4 C11 C12 C9 -1.7(9) .
C10 C9 C12 C11 0.7(8) .
C8 C9 C12 C11 175.8(5) .
C2 C3 C13 C18 133.4(6) .
C4 C3 C13 C18 -47.0(8) .
C2 C3 C13 C14 -43.1(8) .
C4 C3 C13 C14 136.5(6) .
C18 C13 C14 C15 1.6(9) .
C3 C13 C14 C15 178.2(6) .
C13 C14 C15 C16 -2.6(10) .
C14 C15 C16 C17 2.1(10) .
C15 C16 C17 C18 -0.6(10) .
C16 C17 C18 C13 -0.4(9) .
C14 C13 C18 C17 -0.1(9) .
C3 C13 C18 C17 -176.7(5) .
C7 C8 C19 C24 60.4(7) .
C9 C8 C19 C24 -116.0(5) .
C7 C8 C19 C20 -120.9(5) .
C9 C8 C19 C20 62.8(7) .
C24 C19 C20 C21 -0.9(7) .
C8 C19 C20 C21 -179.7(4) .
C19 C20 C21 C22 0.2(8) .
C20 C21 C22 C23 0.7(9) .
C21 C22 C23 C24 -0.8(9) .
C20 C19 C24 C23 0.8(8) .
C8 C19 C24 C23 179.6(5) .
C22 C23 C24 C19 0.0(9) .
C32 N3 C28 C29 2.3(7) .
Re1 N3 C28 C29 -178.1(4) .
N3 C28 C29 C30 0.3(8) .
C28 C29 C30 C31 -3.4(8) .
C28 C29 C30 N4 178.4(5) .
N4 N4 C30 C31 161.7(6) 2_756
N4 N4 C30 C29 -20.0(8) 2_756
C29 C30 C31 C32 3.9(8) .
N4 C30 C31 C32 -177.8(5) .
C28 N3 C32 C31 -1.8(7) .
Re1 N3 C32 C31 178.6(4) .
C30 C31 C32 N3 -1.3(8) .

loop_
_platon_squeeze_void_nr
_platon_squeeze_void_average_x
_platon_squeeze_void_average_y
_platon_squeeze_void_average_z
_platon_squeeze_void_volume
_platon_squeeze_void_count_electrons
_platon_squeeze_void_content
1 0.255 0.400 0.794 39 3 ' '
2 0.745 0.600 0.206 40 3 ' '
